data_4127644
loop_
_publ_author_name
'Hoffman, Justin M.'
'Che, Xiaoyang'
'Sidhik, Siraj'
'Li, Xiaotong'
'Hadar, Ido'
'Blancon, Jean-Christophe'
'Yamaguchi, Hisato'
'Kepenekian, Mika\"el'
'Katan, Claudine'
'Even, Jacky'
'Stoumpos, Constantinos C.'
'Mohite, Aditya D.'
'Kanatzidis, Mercouri G.'

_publ_section_title
;
 From 2D to 1D Electronic Dimensionality in Halide Perovskites with
 Stepped and Flat Layers Using Propylammonium as a Spacer.
;
_journal_issue 27
_journal_name_full 'Journal of the American Chemical Society'
_journal_page_first 10661
_journal_page_last 10676
_journal_paper_doi 10.1021/jacs.9b02846
_journal_volume 141
_journal_year 2019
_chemical_formula_sum 'C24 H80 I18 N8 Pb5'
_chemical_formula_weight 3801.2
_space_group_IT_number 13
_space_group_name_Hall '-P 2yc'
_space_group_name_H-M_alt 'P 1 2/c 1'
_symmetry_cell_setting monoclinic
_symmetry_Int_Tables_number 13
_symmetry_space_group_name_Hall '-P 2yc'
_symmetry_space_group_name_H-M 'P 1 2/c 1'
_cell_angle_alpha 90
_cell_angle_beta 94.4517(12)
_cell_angle_gamma 90
_cell_formula_units_Z 4
_cell_length_a 24.1035(5)
_cell_length_b 8.7980(2)
_cell_length_c 38.1538(8)
_cell_measurement_reflns_used 14606
_cell_measurement_temperature 293
_cell_measurement_theta_max 29.94
_cell_measurement_theta_min 0.85
_cell_volume 8066.6(3)
_diffrn_ambient_temperature 293
_diffrn_measured_fraction_theta_full 1
_diffrn_measured_fraction_theta_max 1
_diffrn_measurement_device 'four-circle diffractometer'
_diffrn_measurement_device_type 'Bruker CCD'
_diffrn_radiation_monochromator graphite
_diffrn_radiation_probe x-ray
_diffrn_radiation_source 'X-ray tube'
_diffrn_radiation_type 'Mo K\a'
_diffrn_radiation_wavelength 0.71073
_diffrn_reflns_av_R_equivalents 0.0604
_diffrn_reflns_av_unetI/netI 0.0229
_diffrn_reflns_limit_h_max 33
_diffrn_reflns_limit_h_min -33
_diffrn_reflns_limit_k_max 12
_diffrn_reflns_limit_k_min -12
_diffrn_reflns_limit_l_max 53
_diffrn_reflns_limit_l_min -53
_diffrn_reflns_number 350387
_diffrn_reflns_theta_full 29.94
_diffrn_reflns_theta_max 29.94
_diffrn_reflns_theta_min 0.85
_exptl_absorpt_coefficient_mu 17.312
_exptl_absorpt_correction_T_max 0.7460
_exptl_absorpt_correction_T_min 0.5184
_exptl_absorpt_correction_type numerical
_exptl_crystal_colour yellow
_exptl_crystal_density_diffrn 3.13
_exptl_crystal_description needle
_exptl_crystal_F_000 6572
_exptl_crystal_size_max 0.108
_exptl_crystal_size_mid 0.101
_exptl_crystal_size_min 0.070
_refine_diff_density_max 2.70
_refine_diff_density_min -1.62
_refine_ls_extinction_method none
_refine_ls_goodness_of_fit_gt 3.10
_refine_ls_goodness_of_fit_ref 2.92
_refine_ls_hydrogen_treatment constr
_refine_ls_number_constraints 339
_refine_ls_number_parameters 315
_refine_ls_number_reflns 14606
_refine_ls_number_restraints 40
_refine_ls_R_factor_all 0.0540
_refine_ls_R_factor_gt 0.0415
_refine_ls_shift/su_max 0.0325
_refine_ls_shift/su_mean 0.0017
_refine_ls_structure_factor_coef Fsqd
_refine_ls_weighting_details w=1/(\s^2^(I)+0.0004I^2^)
_refine_ls_weighting_scheme sigma
_refine_ls_wR_factor_gt 0.1092
_refine_ls_wR_factor_ref 0.1145
_reflns_number_gt 11811
_reflns_number_total 14606
_reflns_threshold_expression I>3\s(I)
_cod_data_source_file ja9b02846_si_003.cif
_cod_data_source_block I
_cod_depositor_comments
;
The following automatic conversions were performed:

'_diffrn_radiation_probe' value 'X-ray' changed to 'x-ray' according
to
/home/data/users/saulius/crontab/automatic-downloads/current/ACS/lib/dictionaries/cif_core.dic
dictionary named 'cif_core.dic' version 2.4.2 from 2011-04-26.

Automatic conversion script
Id: cif_fix_values 4973 2017-02-22 13:04:09Z antanas 
;
_cod_database_code 4127644

loop_
_space_group_symop_id
_space_group_symop_operation_xyz
1 x,y,z
2 -x,y,-z+1/2
3 -x,-y,-z
4 x,-y,z+1/2

loop_
_atom_site_label
_atom_site_type_symbol
_atom_site_fract_x
_atom_site_fract_y
_atom_site_fract_z
_atom_site_adp_type
_atom_site_U_iso_or_equiv
_atom_site_site_symmetry_multiplicity
_atom_site_occupancy
_atom_site_calc_flag
Pb1 Pb 0.5 0.04332(6) 0.25 Uani 0.04606(19) 2 1 d
Pb2 Pb 0.869077(15) 0.51968(4) 0.059510(9) Uani 0.03895(13) 4 1 d
Pb3 Pb 0.671404(15) 0.03533(4) 0.023539(10) Uani 0.04254(13) 4 1 d
Pb4 Pb 0.630653(14) 0.03253(4) 0.190184(9) Uani 0.03829(12) 4 1 d
Pb5 Pb 0.827657(15) 0.51377(4) 0.225686(10) Uani 0.04303(13) 4 1 d
Pb6 Pb 0 0.5 0 Uani 0.0476(2) 2 1 d
I1 I 0.53584(3) 0.28670(8) 0.192898(19) Uani 0.0570(3) 4 1 d
I2 I 0.53776(3) 0.78284(8) 0.196799(19) Uani 0.0574(3) 4 1 d
I3 I 0.72703(3) 0.77659(8) 0.200329(18) Uani 0.0551(2) 4 1 d
I4 I 0.40716(3) 0.22784(8) -0.001332(19) Uani 0.0572(3) 4 1 d
I5 I 0.77267(3) 0.77505(8) 0.048755(19) Uani 0.0560(2) 4 1 d
I6 I 0.76862(3) 0.27824(8) 0.059324(18) Uani 0.0587(3) 4 1 d
I7 I 0.36856(3) 0.06664(9) 0.225746(18) Uani 0.0662(3) 4 1 d
I8 I 0.96283(3) 0.76907(8) 0.05103(2) Uani 0.0593(3) 4 1 d
I9 I 0.73070(3) 0.27426(8) 0.189561(19) Uani 0.0609(3) 4 1 d
I10 I 0.96391(3) 0.26792(8) 0.05962(2) Uani 0.0609(3) 4 1 d
I11 I 0.13101(3) 0.52785(9) 0.024284(19) Uani 0.0674(3) 4 1 d
I12 I 0.58198(3) 0.27286(8) 0.00606(2) Uani 0.0622(3) 4 1 d
I13 I 0.09007(3) 0.76787(8) 0.25096(2) Uani 0.0623(3) 4 1 d
I14 I 0.91408(3) 0.26761(8) 0.24242(2) Uani 0.0625(3) 4 1 d
I15 I 0.63479(4) 0.00319(10) 0.107051(19) Uani 0.0716(3) 4 1 d
I16 I 0.28096(4) 0.90659(10) 0.047198(19) Uani 0.0749(3) 4 1 d
I17 I 0.22107(4) 0.44879(10) 0.20415(2) Uani 0.0759(3) 4 1 d
I18 I 0.86504(4) 0.54367(11) 0.142481(19) Uani 0.0766(3) 4 1 d
C2c C 0.8910(9) -0.0960(18) -0.0935(3) Uiso 0.190(4) 4 1 d
C3a C 0.2852(7) 0.3804(11) 0.0474(3) Uiso 0.164(3) 4 1 d
C4c C 0.3944(9) 0.6137(17) 0.1555(3) Uiso 0.164(3) 4 1 d
C5a C 0.2031(8) 0.0278(13) 0.1936(3) Uiso 0.177(4) 4 1 d
N4 N 0.3661(7) 0.5065(14) 0.2482(3) Uiso 0.164 4 1 d
Cyc C 0.9567(4) 0.024(2) 0.1515(4) Uiso 0.139(3) 4 1 d
Cxc C 0.5428(4) 0.5091(19) 0.0977(4) Uiso 0.135(3) 4 1 d
Cxb C 0.5973(4) 0.5213(17) 0.1193(3) Uiso 0.135(3) 4 1 d
C4b C 0.3817(9) 0.5130(12) 0.1856(3) Uiso 0.164(3) 4 1 d
Cyb C 0.9019(5) 0.0132(17) 0.1301(3) Uiso 0.139(3) 4 1 d
N2 N 0.8656(7) 0.0517(17) -0.0032(3) Uiso 0.190(4) 4 1 d
C4a C 0.3785(7) 0.6073(11) 0.2181(3) Uiso 0.164 4 1 d
C2b C 0.8818(10) 0.0183(13) -0.0654(3) Uiso 0.190(4) 4 1 d
C2a C 0.8764(8) -0.0623(12) -0.0312(3) Uiso 0.190(4) 4 1 d
Crc C 0.9998(8) 0.4779(18) -0.1936(4) Uiso 0.161(4) 4 1 d
Ns N 0.4977(6) 2.0207(14) -0.4438(3) Uiso 0.143(3) 4 1 d
Cya C 0.8555(4) 0.0219(17) 0.1540(3) Uiso 0.139(3) 4 1 d
Cxa C 0.6441(4) 0.5217(17) 0.0956(2) Uiso 0.135(3) 4 1 d
Crb C 0.9656(7) 0.5300(11) -0.1647(4) Uiso 0.161(4) 4 1 d
Csa C 0.4646(6) 2.0574(9) -0.4131(4) Uiso 0.143(3) 4 1 d
Csb C 0.4524(6) 1.9137(10) -0.3940(3) Uiso 0.143(3) 4 1 d
C5c C 0.2283(9) -0.1387(19) 0.1459(3) Uiso 0.177(4) 4 1 d
C5b C 0.2230(7) -0.1280(13) 0.1848(3) Uiso 0.177(4) 4 1 d
N3 N 0.2989(7) 0.5031(15) 0.0221(3) Uiso 0.164(3) 4 1 d
N5 N 0.2029(8) 0.0433(17) 0.2328(3) Uiso 0.177(4) 4 1 d
Ny N 0.8008(4) 0.0033(14) 0.1329(4) Uiso 0.139(3) 4 1 d
Nx N 0.6979(4) 0.5523(15) 0.1168(3) Uiso 0.135(3) 4 1 d
C3b C 0.2876(14) 0.4441(18) 0.0839(3) Uiso 0.40(2) 4 1 d
Cra C 0.9487(6) 0.3951(10) -0.1440(4) Uiso 0.161(4) 4 1 d
Csc C 0.4080(6) 1.9435(17) -0.3694(4) Uiso 0.143(3) 4 1 d
C3c C 0.2728(9) 0.3223(19) 0.1090(3) Uiso 0.187(8) 4 1 d
Nr N 0.9068(6) 0.4433(16) -0.1192(4) Uiso 0.161(4) 4 1 d
H1c2c H 0.895091 -0.044271 -0.115298 Uiso 0.2277 4 1 d
H2c2c H 0.924132 -0.153191 -0.086988 Uiso 0.2277 4 1 d
H3c2c H 0.859719 -0.163625 -0.09619 Uiso 0.2277 4 1 d
H1c3a H 0.248476 0.342362 0.041016 Uiso 0.1968 4 1 d
H2c3a H 0.311656 0.299158 0.04646 Uiso 0.1968 4 1 d
H1c4c H 0.421647 0.565458 0.142193 Uiso 0.1968 4 1 d
H2c4c H 0.361026 0.630984 0.140673 Uiso 0.1968 4 1 d
H3c4c H 0.408738 0.709067 0.164484 Uiso 0.1968 4 1 d
H1c5a H 0.166021 0.042666 0.183028 Uiso 0.2122 4 1 d
H2c5a H 0.227424 0.102625 0.184854 Uiso 0.2122 4 1 d
H1cyc H 0.985129 -0.022928 0.138997 Uiso 0.1664 4 1 d
H2cyc H 0.965885 0.129481 0.155552 Uiso 0.1664 4 1 d
H3cyc H 0.954132 -0.026016 0.173624 Uiso 0.1664 4 1 d
H1cxc H 0.526685 0.411105 0.101239 Uiso 0.1619 4 1 d
H2cxc H 0.518048 0.586951 0.104615 Uiso 0.1619 4 1 d
H3cxc H 0.548946 0.521355 0.073256 Uiso 0.1619 4 1 d
H1cxb H 0.601457 0.436253 0.135086 Uiso 0.1619 4 1 d
H2cxb H 0.598089 0.613934 0.13267 Uiso 0.1619 4 1 d
H1c4b H 0.346705 0.462934 0.180125 Uiso 0.1968 4 1 d
H2c4b H 0.410558 0.43837 0.18948 Uiso 0.1968 4 1 d
H1cyb H 0.898594 0.095442 0.113569 Uiso 0.1664 4 1 d
H2cyb H 0.899958 -0.08182 0.117727 Uiso 0.1664 4 1 d
H1c4a H 0.349517 0.681569 0.214287 Uiso 0.1968 4 1 d
H2c4a H 0.413438 0.657779 0.223529 Uiso 0.1968 4 1 d
H1c2b H 0.912771 0.087023 -0.062938 Uiso 0.2277 4 1 d
H2c2b H 0.848305 0.074373 -0.071677 Uiso 0.2277 4 1 d
H1c2a H 0.91021 -0.116097 -0.024528 Uiso 0.2277 4 1 d
H2c2a H 0.84599 -0.132967 -0.033765 Uiso 0.2277 4 1 d
H1crc H 1.033232 0.430278 -0.183634 Uiso 0.1934 4 1 d
H2crc H 0.978833 0.406368 -0.2083 Uiso 0.1934 4 1 d
H3crc H 1.009378 0.563786 -0.207492 Uiso 0.1934 4 1 d
H1cya H 0.856427 0.118796 0.165625 Uiso 0.1664 4 1 d
H2cya H 0.859789 -0.057559 0.171272 Uiso 0.1664 4 1 d
H1cxa H 0.645935 0.424587 0.084274 Uiso 0.1619 4 1 d
H2cxa H 0.63764 0.599552 0.078106 Uiso 0.1619 4 1 d
H1crb H 0.932932 0.581311 -0.174708 Uiso 0.1934 4 1 d
H2crb H 0.987131 0.598423 -0.149525 Uiso 0.1934 4 1 d
H1csa H 0.485557 2.125021 -0.397422 Uiso 0.1714 4 1 d
H2csa H 0.430252 2.105211 -0.421442 Uiso 0.1714 4 1 d
H1csb H 0.485553 1.879107 -0.380899 Uiso 0.1714 4 1 d
H2csb H 0.439692 1.83716 -0.410723 Uiso 0.1714 4 1 d
H1c5c H 0.204824 -0.063798 0.133996 Uiso 0.2122 4 1 d
H2c5c H 0.266271 -0.120865 0.14116 Uiso 0.2122 4 1 d
H3c5c H 0.217199 -0.238198 0.137801 Uiso 0.2122 4 1 d
H1c5b H 0.196728 -0.20244 0.191579 Uiso 0.2122 4 1 d
H2c5b H 0.258537 -0.146509 0.197141 Uiso 0.2122 4 1 d
H1c3b H 0.261769 0.526741 0.084679 Uiso 0.4835 4 1 d
H2c3b H 0.324595 0.480169 0.090428 Uiso 0.4835 4 1 d
H1cra H 0.932645 0.319191 -0.159756 Uiso 0.1934 4 1 d
H2cra H 0.980835 0.353901 -0.130879 Uiso 0.1934 4 1 d
H1csc H 0.408502 1.864186 -0.352081 Uiso 0.1714 4 1 d
H2csc H 0.414949 2.03949 -0.357903 Uiso 0.1714 4 1 d
H3csc H 0.372328 1.945877 -0.38239 Uiso 0.1714 4 1 d
H1c3c H 0.26823 0.227333 0.096736 Uiso 0.2241 4 1 d
H2c3c H 0.301941 0.312891 0.127513 Uiso 0.2241 4 1 d
H3c3c H 0.238629 0.348626 0.118914 Uiso 0.2241 4 1 d
H1n4 H 0.352135 0.560623 0.264493 Uiso 0.1968 4 1 d
H2n4 H 0.342275 0.437024 0.240865 Uiso 0.1968 4 1 d
H3n4 H 0.396647 0.463286 0.256838 Uiso 0.1968 4 1 d
H1n2 H 0.896731 0.074635 0.0086 Uiso 0.2277 4 1 d
H2n2 H 0.851057 0.133318 -0.013027 Uiso 0.2277 4 1 d
H3n2 H 0.842618 0.013209 0.010874 Uiso 0.2277 4 1 d
H1ns H 0.486068 2.076479 -0.461676 Uiso 0.1714 4 1 d
H2ns H 0.53269 2.039234 -0.438165 Uiso 0.1714 4 1 d
H3ns H 0.493415 1.925148 -0.449175 Uiso 0.1714 4 1 d
H1n3 H 0.290545 0.472346 0.000683 Uiso 0.1968 4 1 d
H2n3 H 0.279798 0.584358 0.026109 Uiso 0.1968 4 1 d
H3n3 H 0.334254 0.523759 0.02492 Uiso 0.1968 4 1 d
H1n5 H 0.168795 0.050154 0.238533 Uiso 0.2122 4 1 d
H2n5 H 0.22118 0.124721 0.239595 Uiso 0.2122 4 1 d
H1ny H 0.788561 0.091938 0.125725 Uiso 0.1664 4 1 d
H2ny H 0.805267 -0.054288 0.114759 Uiso 0.1664 4 1 d
H3ny H 0.776883 -0.038517 0.145829 Uiso 0.1664 4 1 d
H1nx H 0.72257 0.485401 0.111621 Uiso 0.1619 4 1 d
H2nx H 0.709659 0.642915 0.112057 Uiso 0.1619 4 1 d
H3nx H 0.692763 0.546252 0.139094 Uiso 0.1619 4 1 d
H1nr H 0.898677 0.366529 -0.106129 Uiso 0.1934 4 1 d
H2nr H 0.920508 0.516558 -0.105845 Uiso 0.1934 4 1 d
H3nr H 0.87674 0.474893 -0.131106 Uiso 0.1934 4 1 d

loop_
_atom_site_aniso_label
_atom_site_aniso_type_symbol
_atom_site_aniso_U_11
_atom_site_aniso_U_22
_atom_site_aniso_U_33
_atom_site_aniso_U_12
_atom_site_aniso_U_13
_atom_site_aniso_U_23
Pb1 Pb 0.0420(3) 0.0449(3) 0.0535(3) 0 0.0179(3) 0
Pb2 Pb 0.0356(2) 0.0405(2) 0.0415(2) -0.00058(15) 0.00750(17) -0.00125(15)
Pb3 Pb 0.0360(2) 0.0462(2) 0.0453(2) -0.00241(16) 0.00236(17) -0.00274(16)
Pb4 Pb 0.0351(2) 0.0401(2) 0.0403(2) -0.00032(15) 0.00702(16) -0.00104(15)
Pb5 Pb 0.0365(2) 0.0454(2) 0.0472(2) -0.00036(16) 0.00316(18) -0.00138(16)
Pb6 Pb 0.0423(3) 0.0463(3) 0.0565(4) 0.0016(2) 0.0181(3) 0.0017(2)
I1 I 0.0534(4) 0.0481(4) 0.0702(5) 0.0106(3) 0.0098(3) 0.0144(3)
I2 I 0.0523(4) 0.0470(4) 0.0745(5) -0.0135(3) 0.0157(3) -0.0131(3)
I3 I 0.0494(4) 0.0487(4) 0.0669(4) 0.0142(3) 0.0020(3) -0.0006(3)
I4 I 0.0470(4) 0.0478(4) 0.0760(5) -0.0060(3) -0.0011(3) -0.0088(3)
I5 I 0.0476(4) 0.0495(4) 0.0708(5) 0.0129(3) 0.0029(3) 0.0008(3)
I6 I 0.0582(4) 0.0544(4) 0.0635(4) -0.0230(3) 0.0036(3) -0.0050(3)
I7 I 0.0645(5) 0.0892(6) 0.0443(4) -0.0065(4) 0.0011(3) 0.0004(4)
I8 I 0.0532(4) 0.0461(4) 0.0802(5) -0.0113(3) 0.0152(4) -0.0120(3)
I9 I 0.0594(4) 0.0561(4) 0.0670(5) -0.0249(3) 0.0045(4) -0.0054(3)
I10 I 0.0569(4) 0.0511(4) 0.0754(5) 0.0140(3) 0.0095(4) 0.0171(3)
I11 I 0.0665(5) 0.0903(6) 0.0451(4) 0.0037(4) 0.0019(4) 0.0003(4)
I12 I 0.0463(4) 0.0517(4) 0.0876(5) 0.0065(3) -0.0013(4) -0.0029(4)
I13 I 0.0517(4) 0.0490(4) 0.0846(5) 0.0069(3) -0.0047(4) 0.0061(3)
I14 I 0.0464(4) 0.0496(4) 0.0915(6) 0.0072(3) 0.0048(4) 0.0024(4)
I15 I 0.0691(6) 0.1084(7) 0.0374(4) -0.0149(4) 0.0059(4) -0.0027(4)
I16 I 0.0793(6) 0.0968(6) 0.0512(4) -0.0031(5) 0.0212(4) -0.0073(4)
I17 I 0.0753(6) 0.1027(7) 0.0522(5) -0.0023(5) 0.0206(4) 0.0024(4)
I18 I 0.0744(6) 0.1173(7) 0.0387(4) -0.0165(5) 0.0084(4) -0.0043(4)

loop_
_atom_type_symbol
_atom_type_scat_dispersion_real
_atom_type_scat_dispersion_imag
_atom_type_scat_source
C 0.0033 0.0016 'International Tables Vol C tables 4.2.6.8 and 6.1.1.1'
H 0.0000 0.0000 'International Tables Vol C tables 4.2.6.8 and 6.1.1.1'
I -0.4742 1.8119 'International Tables Vol C tables 4.2.6.8 and 6.1.1.1'
N 0.0061 0.0033 'International Tables Vol C tables 4.2.6.8 and 6.1.1.1'
Pb -3.3944 10.1111 'International Tables Vol C tables 4.2.6.8 and 6.1.1.1'

loop_
_geom_angle_atom_site_label_1
_geom_angle_atom_site_label_2
_geom_angle_atom_site_label_3
_geom_angle_site_symmetry_1
_geom_angle_site_symmetry_3
_geom_angle
I1 Pb1 I1 . 2_655 96.64(2)
I1 Pb1 I2 . 1_545 86.750(18)
I1 Pb1 I2 . 2_645 176.21(2)
I1 Pb1 I7 . . 94.153(19)
I1 Pb1 I7 . 2_655 80.984(19)
I1 Pb1 I2 2_655 1_545 176.21(2)
I1 Pb1 I2 2_655 2_645 86.750(18)
I1 Pb1 I7 2_655 . 80.984(19)
I1 Pb1 I7 2_655 2_655 94.153(19)
I2 Pb1 I2 1_545 2_645 89.91(2)
I2 Pb1 I7 1_545 . 100.494(19)
I2 Pb1 I7 1_545 2_655 84.697(19)
I2 Pb1 I7 2_645 . 84.697(19)
I2 Pb1 I7 2_645 2_655 100.494(19)
I7 Pb1 I7 . 2_655 172.73(3)
I5 Pb2 I6 . . 85.717(19)
I5 Pb2 I8 . . 90.974(19)
I5 Pb2 I10 . . 172.80(2)
I5 Pb2 I11 . 3_665 91.10(2)
I5 Pb2 I18 . . 90.17(2)
I6 Pb2 I8 . . 173.53(2)
I6 Pb2 I10 . . 94.63(2)
I6 Pb2 I11 . 3_665 88.26(2)
I6 Pb2 I18 . . 87.99(2)
I8 Pb2 I10 . . 87.96(2)
I8 Pb2 I11 . 3_665 86.24(2)
I8 Pb2 I18 . . 97.60(2)
I10 Pb2 I11 . 3_665 81.73(2)
I10 Pb2 I18 . . 97.03(2)
I11 Pb2 I18 3_665 . 175.94(3)
I4 Pb3 I6 3_655 . 169.18(2)
I4 Pb3 I12 3_655 . 92.65(2)
I4 Pb3 I15 3_655 . 89.80(2)
I4 Pb3 I16 3_655 3_665 98.53(2)
I6 Pb3 I12 . . 96.40(2)
I6 Pb3 I15 . . 84.02(2)
I6 Pb3 I16 . 3_665 87.41(2)
I12 Pb3 I15 . . 91.82(2)
I12 Pb3 I16 . 3_665 89.99(2)
I15 Pb3 I16 . 3_665 171.38(2)
I1 Pb4 I2 . 1_545 88.342(19)
I1 Pb4 I3 . 1_545 171.30(2)
I1 Pb4 I7 . 2_655 81.48(2)
I1 Pb4 I9 . . 94.35(2)
I1 Pb4 I15 . . 99.55(2)
I2 Pb4 I3 1_545 1_545 90.754(19)
I2 Pb4 I7 1_545 2_655 86.25(2)
I2 Pb4 I9 1_545 . 174.99(2)
I2 Pb4 I15 1_545 . 95.74(2)
I3 Pb4 I7 1_545 2_655 89.83(2)
I3 Pb4 I9 1_545 . 85.951(19)
I3 Pb4 I15 1_545 . 89.15(2)
I7 Pb4 I9 2_655 . 89.96(2)
I7 Pb4 I15 2_655 . 177.76(2)
I9 Pb4 I15 . . 87.99(2)
I9 Pb5 I13 . 2_655 170.74(2)
I9 Pb5 I14 . . 94.75(2)
I9 Pb5 I17 . 2_655 86.54(2)
I9 Pb5 I18 . . 83.75(2)
I13 Pb5 I14 2_655 . 92.36(2)
I13 Pb5 I17 2_655 2_655 99.50(2)
I13 Pb5 I18 2_655 . 90.15(2)
I14 Pb5 I17 . 2_655 89.22(2)
I14 Pb5 I18 . . 91.40(2)
I17 Pb5 I18 2_655 . 170.29(3)
I8 Pb6 I8 1_455 3_665 180.0(5)
I8 Pb6 I10 1_455 1_455 86.354(18)
I8 Pb6 I10 1_455 3_665 93.646(18)
I8 Pb6 I11 1_455 . 94.710(18)
I8 Pb6 I11 1_455 3_565 85.290(18)
I8 Pb6 I10 3_665 1_455 93.646(18)
I8 Pb6 I10 3_665 3_665 86.354(18)
I8 Pb6 I11 3_665 . 85.290(18)
I8 Pb6 I11 3_665 3_565 94.710(18)
I10 Pb6 I10 1_455 3_665 180.0(5)
I10 Pb6 I11 1_455 . 99.026(18)
I10 Pb6 I11 1_455 3_565 80.974(18)
I10 Pb6 I11 3_665 . 80.974(18)
I10 Pb6 I11 3_665 3_565 99.026(18)
I11 Pb6 I11 . 3_565 180.0(5)
Pb1 I1 Pb4 . . 77.719(17)
Pb1 I1 N4 . 2_655 97.46(19)
Pb4 I1 N4 . 2_655 87.7(2)
Pb1 I2 Pb4 1_565 1_565 78.083(17)
Pb4 I3 N5 1_565 2_665 85.8(3)
Pb4 I3 Ny 1_565 1_565 85.59(17)
Pb4 I3 Nx 1_565 . 100.28(18)
N5 I3 Ny 2_665 1_565 85.6(3)
N5 I3 Nx 2_665 . 160.6(3)
Ny I3 Nx 1_565 . 76.6(3)
Pb3 I4 Ns 3_655 2_634 82.5(2)
Pb3 I4 Ns 3_655 4_575 92.3(2)
Pb3 I4 N3 3_655 . 97.4(2)
Ns I4 Ns 2_634 4_575 71.4(3)
Ns I4 N3 2_634 . 158.9(3)
Ns I4 N3 4_575 . 129.5(3)
Pb2 I5 Ny . 1_565 100.40(17)
Pb2 I5 Nx . . 85.95(18)
Ny I5 Nx 1_565 . 76.1(3)
Pb2 I6 Pb3 . . 156.26(3)
Pb2 I6 Ny . . 108.23(17)
Pb2 I6 Nx . . 87.16(18)
Pb3 I6 Ny . . 89.49(18)
Pb3 I6 Nx . . 108.06(17)
Ny I6 Nx . . 93.1(3)
Pb1 I7 Pb4 . 2_655 77.255(17)
Pb2 I8 Pb6 . 1_655 77.811(16)
Pb4 I9 Pb5 . . 155.38(3)
Pb4 I9 N5 . 2_655 85.0(3)
Pb4 I9 Ny . . 87.43(18)
Pb4 I9 Nx . . 108.83(17)
Pb5 I9 N5 . 2_655 77.3(2)
Pb5 I9 Ny . . 107.94(17)
Pb5 I9 Nx . . 89.68(18)
N5 I9 Ny 2_655 . 85.9(3)
N5 I9 Nx 2_655 . 166.2(3)
Ny I9 Nx . . 93.8(3)
Pb2 I10 Pb6 . 1_655 77.969(17)
Pb2 I10 N2 . . 86.2(3)
Pb6 I10 N2 1_655 . 93.5(2)
Pb2 I11 Pb6 3_665 . 77.313(18)
Pb2 I11 N2 3_665 3_665 85.1(2)
Pb2 I11 Nr 3_665 3_665 165.7(2)
Pb6 I11 N2 . 3_665 92.9(3)
Pb6 I11 Nr . 3_665 88.7(2)
N2 I11 Nr 3_665 3_665 98.5(3)
Pb3 I12 Ns . 2_634 93.0(2)
Pb3 I12 N3 . 3_665 82.9(2)
Ns I12 N3 2_634 3_665 120.6(3)
Pb5 I13 N5 2_655 1_565 93.6(3)
Pb5 I14 N5 . 2_655 84.7(3)
Pb3 I15 Pb4 . . 163.68(3)
Pb3 I15 Ns . 4_575 78.4(2)
Pb4 I15 Ns . 4_575 115.4(2)
Pb3 I16 N2 3_665 3_665 89.7(2)
Pb3 I16 N3 3_665 . 82.7(2)
N2 I16 N3 3_665 . 95.8(3)
Pb5 I17 N4 2_655 . 89.4(2)
Pb5 I17 N5 2_655 . 82.1(2)
N4 I17 N5 . . 97.0(3)
Pb2 I18 Pb5 . . 163.99(3)
C2b C2c H1c2c . . 109.47
C2b C2c H2c2c . . 109.47
C2b C2c H3c2c . . 109.47
H1c2c C2c H2c2c . . 109.47
H1c2c C2c H3c2c . . 109.47
H2c2c C2c H3c2c . . 109.47
N3 C3a C3b . . 109.5(10)
N3 C3a H1c3a . . 109.47
N3 C3a H2c3a . . 109.47
C3b C3a H1c3a . . 109.47
C3b C3a H2c3a . . 109.47
H1c3a C3a H2c3a . . 109.47
C4b C4c H1c4c . . 109.47
C4b C4c H2c4c . . 109.47
C4b C4c H3c4c . . 109.47
H1c4c C4c H2c4c . . 109.47
H1c4c C4c H3c4c . . 109.47
H2c4c C4c H3c4c . . 109.47
C5b C5a N5 . . 109.5(11)
C5b C5a H1c5a . . 109.47
C5b C5a H2c5a . . 109.47
N5 C5a H1c5a . . 109.47
N5 C5a H2c5a . . 109.47
H1c5a C5a H2c5a . . 109.47
I1 N4 I17 2_655 . 136.6(4)
I1 N4 C4a 2_655 . 128.4(11)
I1 N4 H1n4 2_655 . 96.8
I1 N4 H2n4 2_655 . 101.82
I1 N4 H3n4 2_655 . 19.21
I17 N4 C4a . . 88.4(9)
I17 N4 H1n4 . . 89.74
I17 N4 H2n4 . . 36.92
I17 N4 H3n4 . . 146.38
C4a N4 H1n4 . . 109.47
C4a N4 H2n4 . . 109.47
C4a N4 H3n4 . . 109.47
H1n4 N4 H2n4 . . 109.47
H1n4 N4 H3n4 . . 109.47
H2n4 N4 H3n4 . . 109.47
Cyb Cyc H1cyc . . 109.47
Cyb Cyc H2cyc . . 109.47
Cyb Cyc H3cyc . . 109.47
H1cyc Cyc H2cyc . . 109.47
H1cyc Cyc H3cyc . . 109.47
H2cyc Cyc H3cyc . . 109.47
Cxb Cxc H1cxc . . 109.47
Cxb Cxc H2cxc . . 109.47
Cxb Cxc H3cxc . . 109.47
H1cxc Cxc H2cxc . . 109.47
H1cxc Cxc H3cxc . . 109.47
H2cxc Cxc H3cxc . . 109.47
Cxc Cxb Cxa . . 109.5(9)
Cxc Cxb H1cxb . . 109.47
Cxc Cxb H2cxb . . 109.47
Cxa Cxb H1cxb . . 109.47
Cxa Cxb H2cxb . . 109.47
H1cxb Cxb H2cxb . . 109.47
C4c C4b C4a . . 109.5(9)
C4c C4b H1c4b . . 109.47
C4c C4b H2c4b . . 109.47
C4a C4b H1c4b . . 109.47
C4a C4b H2c4b . . 109.47
H1c4b C4b H2c4b . . 109.47
Cyc Cyb Cya . . 109.5(9)
Cyc Cyb H1cyb . . 109.47
Cyc Cyb H2cyb . . 109.47
Cya Cyb H1cyb . . 109.47
Cya Cyb H2cyb . . 109.47
H1cyb Cyb H2cyb . . 109.47
I10 N2 I11 . 3_665 67.5(3)
I10 N2 I16 . 3_665 138.6(4)
I10 N2 C2a . . 131.0(11)
I10 N2 H1n2 . . 22.17
I10 N2 H2n2 . . 93.92
I10 N2 H3n2 . . 101.63
I11 N2 I16 3_665 3_665 81.2(3)
I11 N2 C2a 3_665 . 119.6(8)
I11 N2 H1n2 3_665 . 81.45
I11 N2 H2n2 3_665 . 28.06
I11 N2 H3n2 3_665 . 122.46
I16 N2 C2a 3_665 . 87.6(9)
I16 N2 H1n2 3_665 . 160.14
I16 N2 H2n2 3_665 . 53.38
I16 N2 H3n2 3_665 . 72.42
C2a N2 H1n2 . . 109.47
C2a N2 H2n2 . . 109.47
C2a N2 H3n2 . . 109.47
H1n2 N2 H2n2 . . 109.47
H1n2 N2 H3n2 . . 109.47
H2n2 N2 H3n2 . . 109.47
N4 C4a C4b . . 109.5(9)
N4 C4a H1c4a . . 109.47
N4 C4a H2c4a . . 109.47
C4b C4a H1c4a . . 109.47
C4b C4a H2c4a . . 109.47
H1c4a C4a H2c4a . . 109.47
C2c C2b C2a . . 109.5(10)
C2c C2b H1c2b . . 109.47
C2c C2b H2c2b . . 109.47
C2a C2b H1c2b . . 109.47
C2a C2b H2c2b . . 109.47
H1c2b C2b H2c2b . . 109.47
N2 C2a C2b . . 109.5(10)
N2 C2a H1c2a . . 109.47
N2 C2a H2c2a . . 109.47
C2b C2a H1c2a . . 109.47
C2b C2a H2c2a . . 109.47
H1c2a C2a H2c2a . . 109.47
Crb Crc H1crc . . 109.47
Crb Crc H2crc . . 109.47
Crb Crc H3crc . . 109.47
H1crc Crc H2crc . . 109.47
H1crc Crc H3crc . . 109.47
H2crc Crc H3crc . . 109.47
I4 Ns I4 2_674 4_574 108.6(3)
I4 Ns I12 2_674 2_674 69.7(2)
I4 Ns I15 2_674 4_574 76.0(3)
I4 Ns Csa 2_674 . 136.5(7)
I4 Ns H1ns 2_674 . 56.85
I4 Ns H2ns 2_674 . 54.16
I4 Ns H3ns 2_674 . 114.05
I4 Ns I12 4_574 2_674 73.6(3)
I4 Ns I15 4_574 4_574 137.7(4)
I4 Ns Csa 4_574 . 105.4(8)
I4 Ns H1ns 4_574 . 74.17
I4 Ns H2ns 4_574 . 140.74
I4 Ns H3ns 4_574 . 39.89
I12 Ns I15 2_674 4_574 140.5(4)
I12 Ns Csa 2_674 . 95.2(7)
I12 Ns H1ns 2_674 . 14.72
I12 Ns H2ns 2_674 . 119.53
I12 Ns H3ns 2_674 . 112.52
I15 Ns Csa 4_574 . 96.4(8)
I15 Ns H1ns 4_574 . 131.47
I15 Ns H2ns 4_574 . 22.06
I15 Ns H3ns 4_574 . 98.82
Csa Ns H1ns . . 109.47
Csa Ns H2ns . . 109.47
Csa Ns H3ns . . 109.47
H1ns Ns H2ns . . 109.47
H1ns Ns H3ns . . 109.47
H2ns Ns H3ns . . 109.47
Cyb Cya Ny . . 109.5(9)
Cyb Cya H1cya . . 109.47
Cyb Cya H2cya . . 109.47
Ny Cya H1cya . . 109.47
Ny Cya H2cya . . 109.47
H1cya Cya H2cya . . 109.47
Cxb Cxa Nx . . 109.5(9)
Cxb Cxa H1cxa . . 109.47
Cxb Cxa H2cxa . . 109.47
Nx Cxa H1cxa . . 109.47
Nx Cxa H2cxa . . 109.47
H1cxa Cxa H2cxa . . 109.47
Crc Crb Cra . . 109.5(10)
Crc Crb H1crb . . 109.47
Crc Crb H2crb . . 109.47
Cra Crb H1crb . . 109.47
Cra Crb H2crb . . 109.47
H1crb Crb H2crb . . 109.47
Ns Csa Csb . . 109.5(9)
Ns Csa H1csa . . 109.47
Ns Csa H2csa . . 109.47
Csb Csa H1csa . . 109.47
Csb Csa H2csa . . 109.47
H1csa Csa H2csa . . 109.47
Csa Csb Csc . . 109.5(10)
Csa Csb H1csb . . 109.47
Csa Csb H2csb . . 109.47
Csc Csb H1csb . . 109.47
Csc Csb H2csb . . 109.47
H1csb Csb H2csb . . 109.47
C5b C5c H1c5c . . 109.47
C5b C5c H2c5c . . 109.47
C5b C5c H3c5c . . 109.47
H1c5c C5c H2c5c . . 109.47
H1c5c C5c H3c5c . . 109.47
H2c5c C5c H3c5c . . 109.47
C5a C5b C5c . . 109.5(11)
C5a C5b H1c5b . . 109.47
C5a C5b H2c5b . . 109.47
C5c C5b H1c5b . . 109.47
C5c C5b H2c5b . . 109.47
H1c5b C5b H2c5b . . 109.47
I4 N3 I12 . 3_665 72.7(3)
I4 N3 I16 . . 141.5(5)
I4 N3 C3a . . 83.1(8)
I4 N3 H1n3 . . 71.74
I4 N3 H2n3 . . 165.36
I4 N3 H3n3 . . 57.77
I12 N3 I16 3_665 . 71.0(3)
I12 N3 C3a 3_665 . 141.4(10)
I12 N3 H1n3 3_665 . 91.18
I12 N3 H2n3 3_665 . 92.63
I12 N3 H3n3 3_665 . 31.97
I16 N3 C3a . . 119.1(8)
I16 N3 H1n3 . . 121.13
I16 N3 H2n3 . . 25.17
I16 N3 H3n3 . . 84.32
C3a N3 H1n3 . . 109.47
C3a N3 H2n3 . . 109.47
C3a N3 H3n3 . . 109.47
H1n3 N3 H2n3 . . 109.47
H1n3 N3 H3n3 . . 109.47
H2n3 N3 H3n3 . . 109.47
I3 N5 I9 2_645 2_655 70.7(2)
I3 N5 I13 2_645 1_545 76.4(3)
I3 N5 I14 2_645 2_655 118.6(4)
I3 N5 I17 2_645 . 136.9(5)
I3 N5 C5a 2_645 . 125.6(10)
I3 N5 H1n5 2_645 . 104.74
I3 N5 H2n5 2_645 . 96.9
I9 N5 I13 2_655 1_545 117.7(3)
I9 N5 I14 2_655 2_655 78.3(3)
I9 N5 I17 2_655 . 70.8(3)
I9 N5 C5a 2_655 . 141.6(10)
I9 N5 H1n5 2_655 . 96.52
I9 N5 H2n5 2_655 . 33.07
I13 N5 I14 1_545 2_655 73.3(3)
I13 N5 I17 1_545 . 140.2(5)
I13 N5 C5a 1_545 . 100.6(9)
I13 N5 H1n5 1_545 . 44.26
I13 N5 H2n5 1_545 . 146.55
I14 N5 I17 2_655 . 70.8(3)
I14 N5 C5a 2_655 . 111.8(10)
I14 N5 H1n5 2_655 . 29.16
I14 N5 H2n5 2_655 . 81.91
I17 N5 C5a . . 77.8(7)
I17 N5 H1n5 . . 98.11
I17 N5 H2n5 . . 40.49
C5a N5 H1n5 . . 109.47
C5a N5 H2n5 . . 109.47
H1n5 N5 H2n5 . . 109.47
I3 Ny I5 1_545 1_545 103.4(3)
I3 Ny I6 1_545 . 140.0(3)
I3 Ny I9 1_545 . 71.6(2)
I3 Ny Cya 1_545 . 97.5(7)
I3 Ny H1ny 1_545 . 121.11
I3 Ny H2ny 1_545 . 108.96
I3 Ny H3ny 1_545 . 13.69
I5 Ny I6 1_545 . 72.3(2)
I5 Ny I9 1_545 . 140.5(3)
I5 Ny Cya 1_545 . 127.1(8)
I5 Ny H1ny 1_545 . 100.09
I5 Ny H2ny 1_545 . 17.66
I5 Ny H3ny 1_545 . 100.01
I6 Ny I9 . . 86.8(3)
I6 Ny Cya . . 117.1(8)
I6 Ny H1ny . . 30.67
I6 Ny H2ny . . 79.18
I6 Ny H3ny . . 126.3
I9 Ny Cya . . 92.1(7)
I9 Ny H1ny . . 56.51
I9 Ny H2ny . . 157.87
I9 Ny H3ny . . 65.7
Cya Ny H1ny . . 109.47
Cya Ny H2ny . . 109.47
Cya Ny H3ny . . 109.47
H1ny Ny H2ny . . 109.47
H1ny Ny H3ny . . 109.47
H2ny Ny H3ny . . 109.47
I3 Nx I5 . . 103.9(3)
I3 Nx I6 . . 140.1(3)
I3 Nx I9 . . 72.5(2)
I3 Nx Cxa . . 130.3(7)
I3 Nx H1nx . . 117.48
I3 Nx H2nx . . 69.78
I3 Nx H3nx . . 40.28
I5 Nx I6 . . 70.9(2)
I5 Nx I9 . . 139.3(3)
I5 Nx Cxa . . 99.2(7)
I5 Nx H1nx . . 79.94
I5 Nx H2nx . . 37.68
I5 Nx H3nx . . 143.8
I6 Nx I9 . . 86.2(3)
I6 Nx Cxa . . 89.0(7)
I6 Nx H1nx . . 23.64
I6 Nx H2nx . . 107.25
I6 Nx H3nx . . 129.57
I9 Nx Cxa . . 114.1(8)
I9 Nx H1nx . . 67.54
I9 Nx H2nx . . 134.55
I9 Nx H3nx . . 43.34
Cxa Nx H1nx . . 109.47
Cxa Nx H2nx . . 109.47
Cxa Nx H3nx . . 109.47
H1nx Nx H2nx . . 109.47
H1nx Nx H3nx . . 109.47
H2nx Nx H3nx . . 109.47
C3a C3b C3c . . 109.5(13)
C3a C3b H1c3b . . 109.47
C3a C3b H2c3b . . 109.47
C3c C3b H1c3b . . 109.47
C3c C3b H2c3b . . 109.47
H1c3b C3b H2c3b . . 109.47
Crb Cra Nr . . 109.5(10)
Crb Cra H1cra . . 109.47
Crb Cra H2cra . . 109.47
Nr Cra H1cra . . 109.47
Nr Cra H2cra . . 109.47
H1cra Cra H2cra . . 109.47
Csb Csc H1csc . . 109.47
Csb Csc H2csc . . 109.47
Csb Csc H3csc . . 109.47
H1csc Csc H2csc . . 109.47
H1csc Csc H3csc . . 109.47
H2csc Csc H3csc . . 109.47
C3b C3c H1c3c . . 109.47
C3b C3c H2c3c . . 109.47
C3b C3c H3c3c . . 109.47
H1c3c C3c H2c3c . . 109.47
H1c3c C3c H3c3c . . 109.47
H2c3c C3c H3c3c . . 109.47
I11 Nr Cra 3_665 . 147.3(9)
I11 Nr H1nr 3_665 . 55.1
I11 Nr H2nr 3_665 . 60.26
I11 Nr H3nr 3_665 . 103.07
Cra Nr H1nr . . 109.47
Cra Nr H2nr . . 109.47
Cra Nr H3nr . . 109.47
H1nr Nr H2nr . . 109.47
H1nr Nr H3nr . . 109.47
H2nr Nr H3nr . . 109.47

loop_
_geom_bond_atom_site_label_1
_geom_bond_atom_site_label_2
_geom_bond_site_symmetry_2
_geom_bond_distance
Pb1 I1 . 3.2203(8)
Pb1 I1 2_655 3.2203(8)
Pb1 I2 1_545 3.2385(8)
Pb1 I2 2_645 3.2385(8)
Pb1 I7 . 3.2374(8)
Pb1 I7 2_655 3.2374(8)
Pb2 I5 . 3.2354(8)
Pb2 I6 . 3.2206(8)
Pb2 I8 . 3.1841(8)
Pb2 I10 . 3.1827(8)
Pb2 I11 3_665 3.2241(8)
Pb2 I18 . 3.1817(8)
Pb3 I4 3_655 3.0684(8)
Pb3 I6 . 3.3803(8)
Pb3 I12 . 3.0389(8)
Pb3 I15 . 3.3835(9)
Pb3 I16 3_665 3.0569(9)
Pb4 I1 . 3.2048(8)
Pb4 I2 1_545 3.1608(8)
Pb4 I3 1_545 3.2368(7)
Pb4 I7 2_655 3.2202(8)
Pb4 I9 . 3.2167(8)
Pb4 I15 . 3.1916(8)
Pb5 I9 . 3.3619(8)
Pb5 I13 2_655 3.0740(8)
Pb5 I14 . 3.0383(8)
Pb5 I17 2_655 3.0595(9)
Pb5 I18 . 3.3768(9)
Pb6 I8 1_455 3.2353(7)
Pb6 I8 3_665 3.2353(7)
Pb6 I10 1_455 3.2259(7)
Pb6 I10 3_665 3.2259(7)
Pb6 I11 . 3.2305(8)
Pb6 I11 3_565 3.2305(8)
I1 N4 2_655 3.680(14)
I3 N5 2_665 3.769(14)
I3 Ny 1_565 3.805(13)
I3 Nx . 3.767(13)
I4 Ns 2_634 3.704(14)
I4 Ns 4_575 3.691(13)
I4 N3 . 3.720(16)
I5 Ny 1_565 3.802(13)
I5 Nx . 3.816(13)
I6 Ny . 3.740(13)
I6 Nx . 3.756(13)
I9 N5 2_655 3.839(14)
I9 Ny . 3.713(13)
I9 Nx . 3.738(13)
I10 N2 . 3.756(15)
I11 N2 3_665 3.788(15)
I11 Nr 3_665 3.809(15)
I12 Ns 2_634 3.681(13)
I12 N3 3_665 3.710(16)
I13 N5 1_565 3.748(17)
I14 N5 2_655 3.628(17)
I15 Ns 4_575 3.706(14)
I16 N2 3_665 3.808(16)
I16 N3 . 3.711(13)
I17 N4 . 3.794(16)
I17 N5 . 3.766(15)
C2c C2b . 1.50(2)
C2c H1c2c . 0.96
C2c H2c2c . 0.96
C2c H3c2c . 0.96
C3a N3 . 1.500(17)
C3a C3b . 1.499(16)
C3a H1c3a . 0.96
C3a H2c3a . 0.96
C4c C4b . 1.500(18)
C4c H1c4c . 0.96
C4c H2c4c . 0.96
C4c H3c4c . 0.96
C5a C5b . 1.499(18)
C5a N5 . 1.500(17)
C5a H1c5a . 0.96
C5a H2c5a . 0.96
N4 C4a . 1.500(17)
N4 H1n4 . 0.87
N4 H2n4 . 0.87
N4 H3n4 . 0.87
Cyc Cyb . 1.500(16)
Cyc H1cyc . 0.96
Cyc H2cyc . 0.96
Cyc H3cyc . 0.96
Cxc Cxb . 1.500(15)
Cxc H1cxc . 0.96
Cxc H2cxc . 0.96
Cxc H3cxc . 0.96
Cxb Cxa . 1.500(15)
Cxb H1cxb . 0.96
Cxb H2cxb . 0.96
C4b C4a . 1.500(15)
C4b H1c4b . 0.96
C4b H2c4b . 0.96
Cyb Cya . 1.500(15)
Cyb H1cyb . 0.96
Cyb H2cyb . 0.96
N2 C2a . 1.500(19)
N2 H1n2 . 0.87
N2 H2n2 . 0.87
N2 H3n2 . 0.87
C4a H1c4a . 0.96
C4a H2c4a . 0.96
C2b C2a . 1.500(17)
C2b H1c2b . 0.96
C2b H2c2b . 0.96
C2a H1c2a . 0.96
C2a H2c2a . 0.96
Crc Crb . 1.50(2)
Crc H1crc . 0.96
Crc H2crc . 0.96
Crc H3crc . 0.96
Ns Csa . 1.50(2)
Ns H1ns . 0.87
Ns H2ns . 0.87
Ns H3ns . 0.87
Cya Ny . 1.500(15)
Cya H1cya . 0.96
Cya H2cya . 0.96
Cxa Nx . 1.500(15)
Cxa H1cxa . 0.96
Cxa H2cxa . 0.96
Crb Cra . 1.500(17)
Crb H1crb . 0.96
Crb H2crb . 0.96
Csa Csb . 1.500(15)
Csa H1csa . 0.96
Csa H2csa . 0.96
Csb Csc . 1.50(2)
Csb H1csb . 0.96
Csb H2csb . 0.96
C5c C5b . 1.500(18)
C5c H1c5c . 0.96
C5c H2c5c . 0.96
C5c H3c5c . 0.96
C5b H1c5b . 0.96
C5b H2c5b . 0.96
N3 H1n3 . 0.87
N3 H2n3 . 0.87
N3 H3n3 . 0.87
N5 H1n5 . 0.87
N5 H2n5 . 0.87
Ny H1ny . 0.87
Ny H2ny . 0.87
Ny H3ny . 0.87
Nx H1nx . 0.87
Nx H2nx . 0.87
Nx H3nx . 0.87
C3b C3c . 1.50(2)
C3b H1c3b . 0.96
C3b H2c3b . 0.96
Cra Nr . 1.50(2)
Cra H1cra . 0.96
Cra H2cra . 0.96
Csc H1csc . 0.96
Csc H2csc . 0.96
Csc H3csc . 0.96
C3c H1c3c . 0.96
C3c H2c3c . 0.96
C3c H3c3c . 0.96
Nr H1nr . 0.87
Nr H2nr . 0.87
Nr H3nr . 0.87

loop_
_restr_distance_atom_site_label_1
_restr_distance_atom_site_label_2
_restr_distance_target
_restr_distance_target_weight_param
C2c C2b 1.5 0.001
C2b C2a 1.5 0.001
C2a N2 1.5 0.001
C4c C4b 1.5 0.001
C4b C4a 1.5 0.001
C4a N4 1.5 0.001
Nx Cxa 1.5 0.001
Cxa Cxb 1.5 0.001
Cxb Cxc 1.5 0.001
Ny Cya 1.5 0.001
Cya Cyb 1.5 0.001
Cyb Cyc 1.5 0.001
Csc Csb 1.5 0.001
Csb Csa 1.5 0.001
Csa Ns 1.5 0.001
Nr Cra 1.5 0.001
Cra Crb 1.5 0.001
Crb Crc 1.5 0.001
N5 C5a 1.5 0.001
C5a C5b 1.5 0.001
C5b C5c 1.5 0.001
N3 C3a 1.5 0.001
C3a C3b 1.5 0.001
C3b C3c 1.5 0.001

loop_
_restr_angle_atom_site_label_1
_restr_angle_atom_site_label_2
_restr_angle_atom_site_label_3
_restr_angle_target
_restr_angle_target_weight_param
C2c C2b C2a 109.47 0.01
C2b C2a N2 109.47 0.01
C4c C4b C4a 109.47 0.01
C4b C4a N4 109.47 0.01
C5a C5b C5c 109.47 0.01
N5 C5a C5b 109.47 0.01
Cxa Cxb Cxc 109.47 0.01
Nx Cxa Cxb 109.47 0.01
Cya Cyb Cyc 109.47 0.01
Ny Cya Cyb 109.47 0.01
Csb Csa Ns 109.47 0.01
Csc Csb Csa 109.47 0.01
Cra Crb Crc 109.47 0.01
Nr Cra Crb 109.47 0.01
N3 C3a C3b 109.47 0.01
C3a C3b C3c 109.47 0.01
